data_7125425
loop_
_publ_author_name
'Wang, Xia'
'Wang, Yaxing'
'Wang, Yanlong'
'Liu, Hanzhou'
'Zhang, Yugang'
'Liu, Wei'
'Wang, Xiangxiang'
'Wang, Shuao'

_publ_section_title
;
 Color-tunable X-ray scintillation based on a series of isotypic
 lanthanide-organic frameworks.
;
_journal_issue 2
_journal_name_full 'Chemical communications (Cambridge, England)'
_journal_page_first 233
_journal_page_last 236
_journal_paper_doi 10.1039/c9cc08114c
_journal_volume 56
_journal_year 2019
_chemical_formula_moiety 'C15 H11 N2 O7 Tb'
_chemical_formula_sum 'C15 H11 N2 O7 Tb'
_chemical_formula_weight 490.19
_chemical_name_common 'compound 1'
_space_group_crystal_system monoclinic
_space_group_IT_number 14
_space_group_name_Hall '-P 2ybc'
_space_group_name_H-M_alt 'P 1 21/c 1'
_atom_sites_solution_hydrogens mixed
_audit_creation_method SHELXL-2014
_audit_update_record
;
2018-06-19 deposited with the CCDC.	2019-11-24 downloaded from the CCDC.
;
_cell_angle_alpha 90
_cell_angle_beta 97.876(5)
_cell_angle_gamma 90
_cell_formula_units_Z 4
_cell_length_a 11.0348(19)
_cell_length_b 9.2759(17)
_cell_length_c 14.386(3)
_cell_measurement_reflns_used 3986
_cell_measurement_temperature 168(2)
_cell_measurement_theta_max 24.995
_cell_measurement_theta_min 2.332
_cell_volume 1458.6(5)
_computing_cell_refinement 'Bruker SMART'
_computing_data_collection 'Bruker SMART'
_computing_data_reduction 'Bruker SAINT'
_computing_molecular_graphics 'SHELXL-2014/7 (Sheldrick, 2014)'
_computing_publication_material 'SHELXL-2014/7 (Sheldrick, 2014)'
_computing_structure_refinement 'SHELXL-2014 (Sheldrick, 2014)'
_computing_structure_solution 'SHELXL-2014 (Sheldrick, 2014)'
_diffrn_ambient_temperature 168(2)
_diffrn_detector_area_resol_mean 0
_diffrn_measured_fraction_theta_full 0.999
_diffrn_measured_fraction_theta_max 0.998
_diffrn_measurement_device_type 'BRUKER apex II'
_diffrn_measurement_method '0.5 wide w/ exposures'
_diffrn_radiation_type MoK\a
_diffrn_radiation_wavelength 0.71073
_diffrn_reflns_av_R_equivalents 0.0388
_diffrn_reflns_av_unetI/netI 0.0272
_diffrn_reflns_Laue_measured_fraction_full 0.999
_diffrn_reflns_Laue_measured_fraction_max 0.998
_diffrn_reflns_limit_h_max 13
_diffrn_reflns_limit_h_min -14
_diffrn_reflns_limit_k_max 12
_diffrn_reflns_limit_k_min -12
_diffrn_reflns_limit_l_max 18
_diffrn_reflns_limit_l_min -18
_diffrn_reflns_number 19910
_diffrn_reflns_point_group_measured_fraction_full 0.999
_diffrn_reflns_point_group_measured_fraction_max 0.998
_diffrn_reflns_theta_full 25.242
_diffrn_reflns_theta_max 27.550
_diffrn_reflns_theta_min 2.620
_diffrn_source 'fine-focus sealed tube'
_exptl_absorpt_coefficient_mu 4.894
_exptl_absorpt_correction_T_max 0.952
_exptl_absorpt_correction_T_min 0.889
_exptl_absorpt_correction_type multi-scan
_exptl_absorpt_process_details 'SADABS, Bruker'
_exptl_crystal_colour COLORLESS
_exptl_crystal_density_diffrn 2.232
_exptl_crystal_density_method 'not measured'
_exptl_crystal_description BULK
_exptl_crystal_F_000 944
_exptl_crystal_size_max 0.030
_exptl_crystal_size_mid 0.020
_exptl_crystal_size_min 0.010
_refine_diff_density_max 0.958
_refine_diff_density_min -1.042
_refine_diff_density_rms 0.114
_refine_ls_extinction_method none
_refine_ls_goodness_of_fit_ref 1.033
_refine_ls_hydrogen_treatment constr
_refine_ls_matrix_type full
_refine_ls_number_parameters 226
_refine_ls_number_reflns 3369
_refine_ls_number_restraints 0
_refine_ls_restrained_S_all 1.033
_refine_ls_R_factor_all 0.0272
_refine_ls_R_factor_gt 0.0206
_refine_ls_shift/su_max 0.003
_refine_ls_shift/su_mean 0.000
_refine_ls_structure_factor_coef Fsqd
_refine_ls_weighting_details 'w=1/[\s^2^(Fo^2^)+(0.0252P)^2^+1.7081P] where P=(Fo^2^+2Fc^2^)/3'
_refine_ls_weighting_scheme calc
_refine_ls_wR_factor_gt 0.0512
_refine_ls_wR_factor_ref 0.0537
_reflns_Friedel_coverage 0.000
_reflns_Friedel_fraction_full 0.999
_reflns_Friedel_fraction_max 0.991
_reflns_number_gt 2922
_reflns_number_total 3369
_reflns_threshold_expression 'I > 2\s(I)'
_cod_data_source_file c9cc08114c2.cif
_cod_data_source_block 1
_cod_depositor_comments
;
The following automatic conversions were performed:

data item '_exptl_absorpt_correction_type' value 'Multi-scan' was
changed to 'multi-scan' in accordance with the
/home/data/users/saulius/crontab/automatic-downloads/rss-feeds/RSC/lib/dictionaries/cif_core.dic
dictionary named 'cif_core.dic' version 2.4.2 last updated on
2011-04-26.

Automatic conversion script
Id: cif_fix_values 6909 2019-04-08 15:41:33Z antanas 

 Adding full bibliography for 7125425.cif.
;
_cod_original_sg_symbol_H-M 'P 21/c'
_cod_database_code 7125425
_shelx_space_group_comment
;
The symmetry employed for this shelxl refinement is uniquely defined
by the following loop, which should always be used as a source of
symmetry information in preference to the above space-group names.
They are only intended as comments.
;
_shelxl_version_number 2014-3

loop_
_space_group_symop_operation_xyz
'x, y, z'
'-x, y+1/2, -z+1/2'
'-x, -y, -z'
'x, -y-1/2, z-1/2'

loop_
_atom_site_label
_atom_site_type_symbol
_atom_site_fract_x
_atom_site_fract_y
_atom_site_fract_z
_atom_site_U_iso_or_equiv
_atom_site_adp_type
_atom_site_occupancy
_atom_site_site_symmetry_order
_atom_site_calc_flag
_atom_site_refinement_flags_posn
_atom_site_refinement_flags_adp
Tb1 Tb -0.62572(2) -1.24126(2) 1.09089(2) 0.01156(6) Uani 1 1 d . .
O1 O -0.65179(18) -1.0554(2) 0.97731(14) 0.0176(4) Uani 1 1 d . .
O2 O -0.60470(19) -1.3733(2) 0.94703(14) 0.0175(4) Uani 1 1 d . .
O3 O -0.75864(19) -1.1031(2) 1.18139(15) 0.0208(5) Uani 1 1 d . .
O4 O -0.43422(18) -1.1507(2) 1.06129(14) 0.0173(4) Uani 1 1 d . .
O5 O -0.50733(19) -1.5520(2) 0.88337(13) 0.0183(5) Uani 1 1 d . .
O6 O -0.5901(2) -0.9815(2) 1.16810(14) 0.0219(5) Uani 1 1 d . .
O7 O -0.5416(2) -1.2595(2) 1.25535(15) 0.0226(5) Uani 1 1 d . .
H1 H -0.5032 -1.3369 1.2653 0.034 Uiso 1 1 d R U
N1 N -0.8527(2) -1.2467(2) 1.01133(17) 0.0153(5) Uani 1 1 d . .
N2 N -0.7613(2) -1.4338(3) 1.14997(17) 0.0167(5) Uani 1 1 d . .
C1 C -0.5633(3) -0.9727(3) 0.97566(19) 0.0142(6) Uani 1 1 d . .
C2 C -0.5323(3) -1.4786(3) 0.95060(19) 0.0135(6) Uani 1 1 d . .
C3 C -0.7176(3) -1.5265(3) 1.2175(2) 0.0211(7) Uani 1 1 d . .
H3 H -0.6333 -1.5352 1.2327 0.025 Uiso 1 1 calc R U
C4 C -0.9340(3) -1.3225(3) 1.05593(19) 0.0146(6) Uani 1 1 d . .
C5 C -0.6923(3) -0.9925(3) 1.1968(2) 0.0205(7) Uani 1 1 d . .
H4 H -0.6516 -1.0371 1.2563 0.025 Uiso 1 1 d R U
C6 C -1.0957(3) -1.4908(3) 1.1474(2) 0.0222(7) Uani 1 1 d . .
H5 H -1.1490 -1.5478 1.1762 0.027 Uiso 1 1 calc R U
C7 C -1.0616(3) -1.3077(3) 1.0343(2) 0.0171(6) Uani 1 1 d . .
C9 C -0.8851(3) -1.4227(3) 1.1290(2) 0.0147(6) Uani 1 1 d . .
C10 C -0.8990(3) -1.1575(3) 0.9431(2) 0.0184(6) Uani 1 1 d . .
H6 H -0.8451 -1.1085 0.9100 0.022 Uiso 1 1 calc R U
C11 C -1.1412(3) -1.3943(3) 1.0808(2) 0.0203(7) Uani 1 1 d . .
H7 H -1.2254 -1.3847 1.0653 0.024 Uiso 1 1 calc R U
C12 C -1.1054(3) -1.2060(4) 0.9647(2) 0.0229(7) Uani 1 1 d . .
H8 H -1.1888 -1.1887 0.9505 0.027 Uiso 1 1 calc R U
C13 C -0.9667(3) -1.5056(3) 1.1738(2) 0.0186(6) Uani 1 1 d . .
C16 C -0.9166(3) -1.6020(3) 1.2448(2) 0.0217(7) Uani 1 1 d . .
H11 H -0.9677 -1.6583 1.2763 0.026 Uiso 1 1 calc R U
C17 C -0.7932(3) -1.6117(3) 1.2667(2) 0.0224(7) Uani 1 1 d . .
H12 H -0.7589 -1.6740 1.3137 0.027 Uiso 1 1 calc R U
C20 C -1.0246(3) -1.1338(3) 0.9187(2) 0.0231(7) Uani 1 1 d . .
H13 H -1.0526 -1.0689 0.8712 0.028 Uiso 1 1 calc R U
H22 H -0.5827 -1.2188 1.3029 0.028 Uiso 1 1 d R U

loop_
_atom_site_aniso_label
_atom_site_aniso_U_11
_atom_site_aniso_U_22
_atom_site_aniso_U_33
_atom_site_aniso_U_23
_atom_site_aniso_U_13
_atom_site_aniso_U_12
Tb1 0.01118(8) 0.01233(8) 0.01134(8) 0.00043(5) 0.00217(5) 0.00008(5)
O1 0.0126(11) 0.0199(11) 0.0194(10) 0.0048(9) -0.0010(8) -0.0040(8)
O2 0.0193(11) 0.0173(10) 0.0152(10) -0.0013(8) 0.0003(8) 0.0046(9)
O3 0.0166(11) 0.0209(11) 0.0249(12) -0.0059(9) 0.0029(9) 0.0009(9)
O4 0.0151(11) 0.0153(10) 0.0208(11) 0.0047(8) 0.0007(9) 0.0013(8)
O5 0.0241(12) 0.0202(11) 0.0106(10) -0.0014(8) 0.0025(8) 0.0069(9)
O6 0.0219(12) 0.0268(12) 0.0171(11) -0.0026(9) 0.0036(9) -0.0034(10)
O7 0.0265(13) 0.0212(12) 0.0193(11) -0.0016(8) 0.0004(9) 0.0099(9)
N1 0.0155(13) 0.0154(12) 0.0148(12) -0.0001(9) 0.0014(10) -0.0030(10)
N2 0.0189(14) 0.0140(12) 0.0174(12) 0.0017(10) 0.0026(10) -0.0010(10)
C1 0.0131(15) 0.0195(15) 0.0100(13) 0.0007(11) 0.0016(11) -0.0010(12)
C2 0.0128(14) 0.0137(13) 0.0145(14) 0.0020(11) 0.0037(11) -0.0031(11)
C3 0.0262(18) 0.0161(15) 0.0204(16) 0.0037(12) 0.0010(13) -0.0001(13)
C4 0.0166(15) 0.0148(14) 0.0126(13) -0.0035(11) 0.0028(11) -0.0024(12)
C5 0.0236(18) 0.0221(16) 0.0142(15) 0.0001(12) -0.0031(13) 0.0050(14)
C6 0.0226(17) 0.0248(16) 0.0216(16) -0.0049(13) 0.0111(13) -0.0087(14)
C7 0.0161(16) 0.0184(15) 0.0170(14) -0.0051(12) 0.0036(12) -0.0004(12)
C9 0.0170(15) 0.0141(13) 0.0137(13) -0.0040(11) 0.0041(11) -0.0031(12)
C10 0.0163(16) 0.0205(15) 0.0172(15) 0.0018(12) -0.0026(12) -0.0014(12)
C11 0.0138(16) 0.0250(16) 0.0230(16) -0.0069(13) 0.0057(13) -0.0031(13)
C12 0.0173(17) 0.0270(16) 0.0227(16) -0.0019(13) -0.0031(13) 0.0011(13)
C13 0.0255(18) 0.0169(15) 0.0146(14) -0.0035(11) 0.0069(12) -0.0044(13)
C16 0.0302(19) 0.0197(15) 0.0163(15) -0.0004(12) 0.0076(13) -0.0077(14)
C17 0.0329(19) 0.0181(15) 0.0163(15) 0.0041(12) 0.0033(13) -0.0054(14)
C20 0.0194(17) 0.0224(16) 0.0255(17) 0.0055(13) -0.0040(13) -0.0013(13)

loop_
_atom_type_symbol
_atom_type_description
_atom_type_scat_dispersion_real
_atom_type_scat_dispersion_imag
_atom_type_scat_source
C C 0.0033 0.0016 'International Tables Vol C Tables 4.2.6.8 and 6.1.1.4'
H H 0.0000 0.0000 'International Tables Vol C Tables 4.2.6.8 and 6.1.1.4'
N N 0.0061 0.0033 'International Tables Vol C Tables 4.2.6.8 and 6.1.1.4'
O O 0.0106 0.0060 'International Tables Vol C Tables 4.2.6.8 and 6.1.1.4'
Tb Tb -0.1723 4.1537 'International Tables Vol C Tables 4.2.6.8 and 6.1.1.4'

loop_
_geom_angle_atom_site_label_1
_geom_angle_atom_site_label_2
_geom_angle_atom_site_label_3
_geom_angle
_geom_angle_site_symmetry_1
_geom_angle_site_symmetry_3
O1 Tb1 O4 69.14(7) . .
O1 Tb1 O5 134.35(7) . 3_427
O4 Tb1 O5 76.72(7) . 3_427
O1 Tb1 O7 135.94(7) . .
O4 Tb1 O7 88.20(8) . .
O5 Tb1 O7 69.60(7) 3_427 .
O1 Tb1 O2 78.27(7) . .
O4 Tb1 O2 80.49(7) . .
O5 Tb1 O2 66.75(6) 3_427 .
O7 Tb1 O2 136.31(7) . .
O1 Tb1 O3 87.76(7) . .
O4 Tb1 O3 121.59(7) . .
O5 Tb1 O3 136.85(7) 3_427 .
O7 Tb1 O3 72.27(7) . .
O2 Tb1 O3 147.67(7) . .
O1 Tb1 N2 136.01(7) . .
O4 Tb1 N2 152.64(7) . .
O5 Tb1 N2 76.38(8) 3_427 .
O7 Tb1 N2 77.85(8) . .
O2 Tb1 N2 93.41(8) . .
O3 Tb1 N2 76.59(8) . .
O1 Tb1 N1 72.08(7) . .
O4 Tb1 N1 139.07(7) . .
O5 Tb1 N1 125.44(7) 3_427 .
O7 Tb1 N1 130.00(8) . .
O2 Tb1 N1 79.37(7) . .
O3 Tb1 N1 68.57(7) . .
N2 Tb1 N1 63.94(8) . .
O1 Tb1 O6 68.00(7) . .
O4 Tb1 O6 70.68(7) . .
O5 Tb1 O6 127.16(7) 3_427 .
O7 Tb1 O6 68.96(7) . .
O2 Tb1 O6 141.46(7) . .
O3 Tb1 O6 50.92(7) . .
N2 Tb1 O6 123.73(7) . .
N1 Tb1 O6 106.18(7) . .
O1 Tb1 C5 76.62(8) . .
O4 Tb1 C5 96.22(8) . .
O5 Tb1 C5 137.81(8) 3_427 .
O7 Tb1 C5 68.64(8) . .
O2 Tb1 C5 154.13(8) . .
O3 Tb1 C5 25.38(8) . .
N2 Tb1 C5 100.30(9) . .
N1 Tb1 C5 87.06(8) . .
O6 Tb1 C5 25.55(8) . .
C1 O1 Tb1 116.16(18) . .
C2 O2 Tb1 119.21(18) . .
C5 O3 Tb1 98.25(19) . .
C1 O4 Tb1 115.46(18) 3_437 .
C2 O5 Tb1 120.69(18) . 3_427
C5 O6 Tb1 88.62(18) . .
C10 N1 C4 117.1(3) . .
C10 N1 Tb1 124.1(2) . .
C4 N1 Tb1 117.15(18) . .
C3 N2 C9 117.4(3) . .
C3 N2 Tb1 121.6(2) . .
C9 N2 Tb1 119.33(18) . .
O1 C1 O4 126.6(3) . 3_437
O1 C1 C1 116.7(3) . 3_437
O4 C1 C1 116.8(3) 3_437 3_437
O5 C2 O2 126.9(3) . .
O5 C2 C2 116.7(3) . 3_427
O2 C2 C2 116.4(3) . 3_427
N2 C3 C17 123.2(3) . .
N1 C4 C7 123.2(3) . .
N1 C4 C9 117.9(3) . .
C7 C4 C9 119.0(3) . .
O6 C5 O3 122.2(3) . .
O6 C5 Tb1 65.83(16) . .
O3 C5 Tb1 56.38(15) . .
C11 C6 C13 120.7(3) . .
C4 C7 C12 117.2(3) . .
C4 C7 C11 120.3(3) . .
C12 C7 C11 122.5(3) . .
N2 C9 C13 122.9(3) . .
N2 C9 C4 118.1(3) . .
C13 C9 C4 119.0(3) . .
N1 C10 C20 123.4(3) . .
C6 C11 C7 120.8(3) . .
C20 C12 C7 119.5(3) . .
C9 C13 C16 117.8(3) . .
C9 C13 C6 120.2(3) . .
C16 C13 C6 122.0(3) . .
C17 C16 C13 119.4(3) . .
C16 C17 C3 119.4(3) . .
C12 C20 C10 119.5(3) . .

loop_
_geom_bond_atom_site_label_1
_geom_bond_atom_site_label_2
_geom_bond_distance
_geom_bond_site_symmetry_2
Tb1 O1 2.365(2) .
Tb1 O4 2.366(2) .
Tb1 O5 2.413(2) 3_427
Tb1 O7 2.426(2) .
Tb1 O2 2.443(2) .
Tb1 O3 2.452(2) .
Tb1 N2 2.549(2) .
Tb1 N1 2.608(3) .
Tb1 O6 2.659(2) .
Tb1 C5 2.914(3) .
O1 C1 1.245(3) .
O2 C2 1.259(3) .
O3 C5 1.262(4) .
O4 C1 1.261(3) 3_437
O5 C2 1.244(3) .
O5 Tb1 2.413(2) 3_427
O6 C5 1.257(4) .
N1 C10 1.330(4) .
N1 C4 1.367(4) .
N2 C3 1.337(4) .
N2 C9 1.362(4) .
C1 O4 1.261(3) 3_437
C1 C1 1.559(6) 3_437
C2 C2 1.552(5) 3_427
C3 C17 1.408(4) .
C4 C7 1.406(4) .
C4 C9 1.451(4) .
C6 C11 1.356(5) .
C6 C13 1.428(4) .
C7 C12 1.412(5) .
C7 C11 1.424(4) .
C9 C13 1.406(4) .
C10 C20 1.400(4) .
C12 C20 1.358(5) .
C13 C16 1.412(4) .
C16 C17 1.359(5) .

loop_
_geom_torsion_atom_site_label_1
_geom_torsion_atom_site_label_2
_geom_torsion_atom_site_label_3
_geom_torsion_atom_site_label_4
_geom_torsion
_geom_torsion_site_symmetry_1
_geom_torsion_site_symmetry_4
Tb1 O1 C1 O4 -161.5(2) . 3_437
Tb1 O1 C1 C1 18.4(4) . 3_437
Tb1 O5 C2 O2 -176.3(2) 3_427 .
Tb1 O5 C2 C2 3.7(4) 3_427 3_427
Tb1 O2 C2 O5 -176.4(2) . .
Tb1 O2 C2 C2 3.6(4) . 3_427
C9 N2 C3 C17 0.1(4) . .
Tb1 N2 C3 C17 165.2(2) . .
C10 N1 C4 C7 -1.4(4) . .
Tb1 N1 C4 C7 164.5(2) . .
C10 N1 C4 C9 178.6(3) . .
Tb1 N1 C4 C9 -15.4(3) . .
Tb1 O6 C5 O3 0.8(3) . .
Tb1 O3 C5 O6 -0.9(3) . .
N1 C4 C7 C12 -1.8(4) . .
C9 C4 C7 C12 178.2(3) . .
N1 C4 C7 C11 177.4(3) . .
C9 C4 C7 C11 -2.6(4) . .
C3 N2 C9 C13 -1.2(4) . .
Tb1 N2 C9 C13 -166.6(2) . .
C3 N2 C9 C4 180.0(3) . .
Tb1 N2 C9 C4 14.6(3) . .
N1 C4 C9 N2 1.0(4) . .
C7 C4 C9 N2 -179.0(3) . .
N1 C4 C9 C13 -177.9(3) . .
C7 C4 C9 C13 2.2(4) . .
C4 N1 C10 C20 3.0(4) . .
Tb1 N1 C10 C20 -161.9(2) . .
C13 C6 C11 C7 1.2(5) . .
C4 C7 C11 C6 0.9(4) . .
C12 C7 C11 C6 -179.9(3) . .
C4 C7 C12 C20 3.6(5) . .
C11 C7 C12 C20 -175.6(3) . .
N2 C9 C13 C16 1.4(4) . .
C4 C9 C13 C16 -179.9(3) . .
N2 C9 C13 C6 -178.8(3) . .
C4 C9 C13 C6 -0.1(4) . .
C11 C6 C13 C9 -1.7(5) . .
C11 C6 C13 C16 178.1(3) . .
C9 C13 C16 C17 -0.4(4) . .
C6 C13 C16 C17 179.8(3) . .
C13 C16 C17 C3 -0.6(5) . .
N2 C3 C17 C16 0.8(5) . .
C7 C12 C20 C10 -2.2(5) . .
N1 C10 C20 C12 -1.2(5) . .
